data_7153748
loop_
_publ_author_name
'Callebaut, Gert'
'Colpaert, Filip'
'Nonn, Melinda'
'Kiss, Lor\'and'
'Sillanp\"a\"a, Reijo'
'T\"ornroos, Karl W'
'F\"ul\"op, Ferenc'
'De Kimpe, Norbert'
'Mangelinckx, Sven'

_publ_section_title
;
 Asymmetric synthesis of chloroisothreonine derivatives via
 syn-stereoselective Mannich-type additions across
 N-sulfinyl-\a-chloroimines.
;
_journal_issue 21
_journal_name_full 'Organic &amp; biomolecular chemistry'
_journal_page_first 3393
_journal_page_last 3405
_journal_paper_doi 10.1039/c4ob00243a
_journal_volume 12
_journal_year 2014
_chemical_absolute_configuration ad
_chemical_formula_sum 'C19 H28 Cl N O6 S'
_chemical_formula_weight 433.93
_chemical_name_systematic
; 
 ? 
;
_space_group_IT_number 4
_symmetry_cell_setting monoclinic
_symmetry_space_group_name_Hall 'P 2yb'
_symmetry_space_group_name_H-M 'P 1 21 1'
_atom_sites_solution_hydrogens geom
_atom_sites_solution_primary direct
_atom_sites_solution_secondary difmap
_audit_creation_method SHELXL-97
_cell_angle_alpha 90.00
_cell_angle_beta 90.1980(10)
_cell_angle_gamma 90.00
_cell_formula_units_Z 4
_cell_length_a 6.2925(5)
_cell_length_b 22.0931(18)
_cell_length_c 15.8946(13)
_cell_measurement_temperature 100(2)
_cell_volume 2209.7(3)
_computing_structure_refinement 'SHELXL-97 (Sheldrick, 2008)'
_computing_structure_solution 'SHELXS-97 (Sheldrick, 2008)'
_diffrn_ambient_temperature 100(2)
_diffrn_measured_fraction_theta_full 0.999
_diffrn_measured_fraction_theta_max 0.999
_diffrn_radiation_monochromator graphite
_diffrn_radiation_source 'fine-focus sealed tube'
_diffrn_radiation_type MoK\a
_diffrn_radiation_wavelength 0.71073
_diffrn_reflns_av_R_equivalents 0.0622
_diffrn_reflns_av_sigmaI/netI 0.0650
_diffrn_reflns_limit_h_max 8
_diffrn_reflns_limit_h_min -8
_diffrn_reflns_limit_k_max 31
_diffrn_reflns_limit_k_min -31
_diffrn_reflns_limit_l_max 22
_diffrn_reflns_limit_l_min -22
_diffrn_reflns_number 37001
_diffrn_reflns_theta_full 30.09
_diffrn_reflns_theta_max 30.09
_diffrn_reflns_theta_min 1.84
_exptl_absorpt_coefficient_mu 0.301
_exptl_absorpt_correction_T_max 0.9845
_exptl_absorpt_correction_T_min 0.8351
_exptl_absorpt_correction_type multi-scan
_exptl_absorpt_process_details
;
SADABS G.M Sheldrick, University of 
G\"ttingen, Germany, 2008.
;
_exptl_crystal_density_diffrn 1.304
_exptl_crystal_density_method 'not measured'
_exptl_crystal_F_000 920
_exptl_crystal_size_max 0.62
_exptl_crystal_size_mid 0.09
_exptl_crystal_size_min 0.05
_refine_diff_density_max 0.894
_refine_diff_density_min -0.494
_refine_diff_density_rms 0.108
_refine_ls_abs_structure_details 'Flack H D (1983), Acta Cryst. A39, 876-881'
_refine_ls_abs_structure_Flack 0.06(7)
_refine_ls_extinction_method none
_refine_ls_goodness_of_fit_ref 1.177
_refine_ls_hydrogen_treatment mixed
_refine_ls_matrix_type full
_refine_ls_number_parameters 525
_refine_ls_number_reflns 12989
_refine_ls_number_restraints 2
_refine_ls_restrained_S_all 1.177
_refine_ls_R_factor_all 0.0725
_refine_ls_R_factor_gt 0.0696
_refine_ls_shift/su_max 0.000
_refine_ls_shift/su_mean 0.000
_refine_ls_structure_factor_coef Fsqd
_refine_ls_weighting_details 'calc w=1/[\s^2^(Fo^2^)+(0.0523P)^2^+4.9345P] where P=(Fo^2^+2Fc^2^)/3'
_refine_ls_weighting_scheme calc
_refine_ls_wR_factor_gt 0.1860
_refine_ls_wR_factor_ref 0.1875
_reflns_number_gt 12308
_reflns_number_total 12989
_reflns_threshold_expression >2sigma(I)
_cod_data_source_file c4ob00243a2.cif
_cod_data_source_block Compound5bb
_cod_depositor_comments 'Adding full bibliography for 7153748--7153750.cif.'
_cod_original_sg_symbol_H-M 'P 21'
_cod_database_code 7153748

loop_
_symmetry_equiv_pos_as_xyz
'x, y, z'
'-x, y+1/2, -z'

loop_
_atom_site_label
_atom_site_type_symbol
_atom_site_fract_x
_atom_site_fract_y
_atom_site_fract_z
_atom_site_U_iso_or_equiv
_atom_site_adp_type
_atom_site_occupancy
_atom_site_symmetry_multiplicity
_atom_site_calc_flag
_atom_site_refinement_flags
Cl1 Cl 0.64464(16) 0.61567(5) -0.04205(6) 0.0269(2) Uani 1 1 d .
S1 S 0.93206(16) 0.43521(4) 0.15071(6) 0.02157(18) Uani 1 1 d .
O1 O 0.7820(6) 0.44652(15) 0.22091(19) 0.0300(7) Uani 1 1 d .
N1 N 0.9781(5) 0.49772(14) 0.0973(2) 0.0185(6) Uani 1 1 d D
H1N H 1.074(8) 0.514(2) 0.133(3) 0.028 Uiso 1 1 d D
C1 C 0.8834(6) 0.57758(19) -0.0011(2) 0.0216(7) Uani 1 1 d .
O2 O 0.8991(4) 0.59167(12) 0.20134(16) 0.0186(5) Uani 1 1 d .
C2 C 0.8056(6) 0.53848(17) 0.0733(2) 0.0172(6) Uani 1 1 d .
H2A H 0.6848 0.5131 0.0525 0.021 Uiso 1 1 calc R
Cl2 Cl 0.13251(17) 0.40913(4) 0.78835(6) 0.0265(2) Uani 1 1 d .
S2 S 0.41045(15) 0.58854(4) 0.59473(6) 0.01949(17) Uani 1 1 d .
N2 N 0.4603(5) 0.52379(14) 0.6443(2) 0.0171(6) Uani 1 1 d D
H2N H 0.586(7) 0.510(2) 0.623(3) 0.026 Uiso 1 1 d D
O3 O 1.0653(4) 0.65194(13) 0.28375(17) 0.0210(5) Uani 1 1 d .
C3 C 0.7788(6) 0.39517(17) 0.0736(2) 0.0200(7) Uani 1 1 d .
O4 O 0.7462(5) 0.68187(13) 0.23053(19) 0.0254(6) Uani 1 1 d .
C4 C 0.5758(7) 0.3762(2) 0.0929(3) 0.0298(9) Uani 1 1 d .
H4A H 0.5106 0.3892 0.1436 0.036 Uiso 1 1 calc R
O5 O 0.3961(5) 0.52374(15) 0.15516(19) 0.0274(6) Uani 1 1 d .
C5 C 0.4670(8) 0.3382(2) 0.0384(3) 0.0344(10) Uani 1 1 d .
H5A H 0.3263 0.3260 0.0518 0.041 Uiso 1 1 calc R
O6 O 0.5475(4) 0.55492(13) 0.27557(17) 0.0207(5) Uani 1 1 d .
C6 C 0.5589(8) 0.3175(2) -0.0350(3) 0.0333(10) Uani 1 1 d .
C7 C 0.7625(8) 0.33807(19) -0.0552(3) 0.0293(9) Uani 1 1 d .
H7A H 0.8267 0.3255 -0.1063 0.035 Uiso 1 1 calc R
O7 O 0.2551(5) 0.58154(14) 0.52571(17) 0.0273(6) Uani 1 1 d .
C8 C 0.8720(7) 0.37671(19) -0.0014(3) 0.0247(8) Uani 1 1 d .
H8A H 1.0103 0.3905 -0.0158 0.030 Uiso 1 1 calc R
O8 O 0.3766(4) 0.42840(12) 0.54235(17) 0.0190(5) Uani 1 1 d .
C9 C 0.4422(11) 0.2742(3) -0.0922(4) 0.0468(14) Uani 1 1 d .
H9A H 0.3375 0.2513 -0.0595 0.070 Uiso 1 1 calc R
H9B H 0.5439 0.2460 -0.1176 0.070 Uiso 1 1 calc R
H9C H 0.3693 0.2970 -0.1367 0.070 Uiso 1 1 calc R
O9 O 0.5244(4) 0.37131(13) 0.45136(18) 0.0233(6) Uani 1 1 d .
C10 C 0.7229(5) 0.57727(17) 0.1471(2) 0.0171(6) Uani 1 1 d .
H10A H 0.6686 0.6161 0.1231 0.021 Uiso 1 1 calc R
O10 O 0.1997(5) 0.34400(13) 0.50187(19) 0.0253(6) Uani 1 1 d .
C11 C 0.8868(6) 0.64669(17) 0.2392(2) 0.0183(7) Uani 1 1 d .
O11 O -0.1243(5) 0.49654(15) 0.58749(19) 0.0275(6) Uani 1 1 d .
C12 C 1.1010(7) 0.70625(18) 0.3365(3) 0.0230(7) Uani 1 1 d .
O12 O 0.0369(4) 0.47180(13) 0.46647(17) 0.0220(5) Uani 1 1 d .
C13 C 0.9519(8) 0.7035(3) 0.4104(3) 0.0370(11) Uani 1 1 d .
H13A H 0.8059 0.7102 0.3909 0.056 Uiso 1 1 calc R
H13B H 0.9906 0.7348 0.4513 0.056 Uiso 1 1 calc R
H13C H 0.9621 0.6636 0.4370 0.056 Uiso 1 1 calc R
C14 C 1.0796(12) 0.7636(3) 0.2857(4) 0.059(2) Uani 1 1 d .
H14A H 0.9299 0.7700 0.2710 0.088 Uiso 1 1 calc R
H14B H 1.1638 0.7601 0.2342 0.088 Uiso 1 1 calc R
H14C H 1.1312 0.7980 0.3189 0.088 Uiso 1 1 calc R
C15 C 1.3313(7) 0.6968(2) 0.3649(3) 0.0331(10) Uani 1 1 d .
H15A H 1.4241 0.6960 0.3155 0.050 Uiso 1 1 calc R
H15B H 1.3431 0.6583 0.3952 0.050 Uiso 1 1 calc R
H15C H 1.3740 0.7301 0.4021 0.050 Uiso 1 1 calc R
C16 C 0.5392(6) 0.54710(18) 0.1935(2) 0.0204(7) Uani 1 1 d .
C17 C 0.3698(7) 0.52801(19) 0.3217(3) 0.0243(8) Uani 1 1 d .
H17A H 0.3942 0.5325 0.3823 0.036 Uiso 1 1 calc R
H17B H 0.3588 0.4849 0.3077 0.036 Uiso 1 1 calc R
H17C H 0.2375 0.5486 0.3060 0.036 Uiso 1 1 calc R
C18 C 0.9674(7) 0.5389(2) -0.0730(3) 0.0282(8) Uani 1 1 d .
H18A H 1.1094 0.5239 -0.0586 0.042 Uiso 1 1 calc R
H18B H 0.9751 0.5634 -0.1243 0.042 Uiso 1 1 calc R
H18C H 0.8716 0.5046 -0.0824 0.042 Uiso 1 1 calc R
C19 C 1.0413(7) 0.6269(2) 0.0233(3) 0.0270(8) Uani 1 1 d .
H19A H 1.1652 0.6085 0.0507 0.040 Uiso 1 1 calc R
H19B H 0.9735 0.6553 0.0622 0.040 Uiso 1 1 calc R
H19C H 1.0869 0.6486 -0.0273 0.040 Uiso 1 1 calc R
C20 C 0.3723(6) 0.44493(16) 0.7453(2) 0.0179(6) Uani 1 1 d .
C21 C 0.2902(5) 0.48322(16) 0.6692(2) 0.0158(6) Uani 1 1 d .
H21A H 0.1701 0.5088 0.6899 0.019 Uiso 1 1 calc R
C22 C 0.2675(6) 0.62618(16) 0.6769(2) 0.0189(7) Uani 1 1 d .
C23 C 0.0634(6) 0.64576(17) 0.6629(3) 0.0220(7) Uani 1 1 d .
H23A H -0.0113 0.6332 0.6139 0.026 Uiso 1 1 calc R
C24 C -0.0337(6) 0.68390(18) 0.7204(3) 0.0222(7) Uani 1 1 d .
H24A H -0.1751 0.6973 0.7106 0.027 Uiso 1 1 calc R
C25 C 0.0740(7) 0.70273(17) 0.7924(3) 0.0220(7) Uani 1 1 d .
C26 C 0.2799(7) 0.68163(18) 0.8069(3) 0.0234(7) Uani 1 1 d .
H26A H 0.3540 0.6934 0.8564 0.028 Uiso 1 1 calc R
C27 C 0.3764(6) 0.64364(17) 0.7495(2) 0.0192(7) Uani 1 1 d .
H27A H 0.5168 0.6294 0.7594 0.023 Uiso 1 1 calc R
C28 C -0.0297(8) 0.74673(19) 0.8530(3) 0.0301(9) Uani 1 1 d .
H28A H -0.0723 0.7834 0.8226 0.045 Uiso 1 1 calc R
H28B H 0.0715 0.7574 0.8976 0.045 Uiso 1 1 calc R
H28C H -0.1554 0.7278 0.8780 0.045 Uiso 1 1 calc R
C29 C 0.2036(5) 0.44368(17) 0.5968(2) 0.0177(6) Uani 1 1 d .
H29A H 0.1470 0.4054 0.6216 0.021 Uiso 1 1 calc R
C30 C 0.3516(6) 0.37696(17) 0.4969(2) 0.0186(7) Uani 1 1 d .
C31 C 0.5383(7) 0.32260(18) 0.3864(3) 0.0236(7) Uani 1 1 d .
C32 C 0.5047(10) 0.2606(2) 0.4243(3) 0.0395(12) Uani 1 1 d .
H32A H 0.3555 0.2562 0.4407 0.059 Uiso 1 1 calc R
H32B H 0.5958 0.2560 0.4740 0.059 Uiso 1 1 calc R
H32C H 0.5409 0.2295 0.3828 0.059 Uiso 1 1 calc R
C33 C 0.3826(8) 0.3362(2) 0.3177(3) 0.0303(9) Uani 1 1 d .
H33A H 0.2384 0.3367 0.3408 0.045 Uiso 1 1 calc R
H33B H 0.3924 0.3051 0.2740 0.045 Uiso 1 1 calc R
H33C H 0.4149 0.3759 0.2932 0.045 Uiso 1 1 calc R
C34 C 0.7658(8) 0.3306(2) 0.3554(3) 0.0352(10) Uani 1 1 d .
H34A H 0.7834 0.3716 0.3327 0.053 Uiso 1 1 calc R
H34B H 0.7953 0.3009 0.3113 0.053 Uiso 1 1 calc R
H34C H 0.8648 0.3246 0.4024 0.053 Uiso 1 1 calc R
C35 C 0.0219(6) 0.47491(17) 0.5490(2) 0.0187(7) Uani 1 1 d .
C36 C -0.1357(6) 0.5000(2) 0.4204(3) 0.0247(8) Uani 1 1 d .
H36A H -0.1334 0.4862 0.3618 0.037 Uiso 1 1 calc R
H36B H -0.1191 0.5441 0.4222 0.037 Uiso 1 1 calc R
H36C H -0.2714 0.4887 0.4461 0.037 Uiso 1 1 calc R
C37 C 0.5221(7) 0.39432(19) 0.7199(3) 0.0260(8) Uani 1 1 d .
H37A H 0.6456 0.4115 0.6910 0.039 Uiso 1 1 calc R
H37B H 0.4479 0.3663 0.6820 0.039 Uiso 1 1 calc R
H37C H 0.5694 0.3724 0.7702 0.039 Uiso 1 1 calc R
C38 C 0.4633(8) 0.4847(2) 0.8139(3) 0.0282(8) Uani 1 1 d .
H38A H 0.6000 0.5013 0.7955 0.042 Uiso 1 1 calc R
H38B H 0.4843 0.4606 0.8650 0.042 Uiso 1 1 calc R
H38C H 0.3647 0.5180 0.8255 0.042 Uiso 1 1 calc R

loop_
_atom_site_aniso_label
_atom_site_aniso_U_11
_atom_site_aniso_U_22
_atom_site_aniso_U_33
_atom_site_aniso_U_23
_atom_site_aniso_U_13
_atom_site_aniso_U_12
Cl1 0.0270(5) 0.0313(5) 0.0222(4) 0.0044(4) -0.0046(3) 0.0055(4)
S1 0.0265(4) 0.0206(4) 0.0176(4) -0.0006(3) -0.0030(3) 0.0034(3)
O1 0.0417(17) 0.0307(16) 0.0175(13) -0.0006(11) 0.0050(12) 0.0025(13)
N1 0.0167(14) 0.0175(14) 0.0213(15) -0.0038(11) -0.0039(11) -0.0005(11)
C1 0.0184(16) 0.0255(18) 0.0208(16) 0.0019(14) -0.0030(13) 0.0021(14)
O2 0.0151(11) 0.0213(12) 0.0193(11) -0.0042(10) -0.0038(9) 0.0002(10)
C2 0.0148(15) 0.0200(16) 0.0166(15) -0.0022(12) -0.0006(12) 0.0006(12)
Cl2 0.0302(5) 0.0259(4) 0.0235(4) 0.0017(3) 0.0089(4) -0.0066(4)
S2 0.0228(4) 0.0177(4) 0.0180(4) 0.0000(3) 0.0065(3) -0.0018(3)
N2 0.0137(13) 0.0158(13) 0.0219(14) -0.0020(11) 0.0041(11) -0.0002(10)
O3 0.0193(12) 0.0230(13) 0.0206(13) -0.0059(10) -0.0053(10) 0.0001(10)
C3 0.0224(17) 0.0195(16) 0.0181(16) -0.0007(13) -0.0005(13) -0.0014(13)
O4 0.0283(15) 0.0196(13) 0.0282(14) -0.0014(11) -0.0043(12) 0.0029(11)
C4 0.033(2) 0.032(2) 0.0252(19) 0.0048(16) 0.0100(16) -0.0096(17)
O5 0.0196(13) 0.0361(16) 0.0265(15) -0.0055(13) 0.0010(11) -0.0051(12)
C5 0.032(2) 0.034(2) 0.038(2) 0.0100(19) 0.0011(19) -0.0151(18)
O6 0.0199(13) 0.0260(13) 0.0162(12) -0.0014(10) 0.0037(10) 0.0007(10)
C6 0.045(3) 0.025(2) 0.031(2) 0.0039(17) -0.0140(19) -0.0120(19)
C7 0.043(2) 0.0200(18) 0.0249(19) -0.0013(15) 0.0021(17) -0.0042(17)
O7 0.0395(16) 0.0275(15) 0.0150(12) -0.0004(11) 0.0011(11) 0.0012(13)
C8 0.030(2) 0.0228(18) 0.0215(18) -0.0008(14) 0.0008(15) -0.0055(15)
O8 0.0138(11) 0.0215(13) 0.0216(12) -0.0075(10) 0.0070(9) 0.0005(9)
C9 0.061(4) 0.038(3) 0.041(3) 0.004(2) -0.017(3) -0.027(3)
O9 0.0206(13) 0.0237(13) 0.0257(14) -0.0076(11) 0.0042(11) 0.0007(11)
C10 0.0143(15) 0.0206(16) 0.0164(15) -0.0012(12) -0.0023(12) -0.0004(12)
O10 0.0263(14) 0.0212(13) 0.0284(15) -0.0050(11) 0.0044(12) -0.0030(11)
C11 0.0205(16) 0.0197(16) 0.0146(15) -0.0022(12) -0.0012(13) -0.0048(13)
O11 0.0166(13) 0.0409(18) 0.0250(14) -0.0023(13) 0.0036(11) 0.0064(12)
C12 0.0243(18) 0.0205(16) 0.0241(18) -0.0037(14) -0.0055(14) -0.0031(14)
O12 0.0196(12) 0.0276(14) 0.0186(12) -0.0044(10) -0.0007(10) 0.0010(10)
C13 0.028(2) 0.044(3) 0.039(3) -0.019(2) 0.0049(19) -0.002(2)
C14 0.079(5) 0.033(3) 0.064(4) 0.020(3) -0.037(4) -0.026(3)
C15 0.026(2) 0.040(3) 0.033(2) -0.0154(19) -0.0059(17) -0.0044(18)
C16 0.0154(15) 0.0244(17) 0.0215(17) -0.0035(13) 0.0027(13) 0.0013(13)
C17 0.0219(18) 0.0261(19) 0.0250(18) 0.0027(15) 0.0099(15) 0.0005(14)
C18 0.029(2) 0.038(2) 0.0182(18) -0.0007(16) 0.0028(15) 0.0043(17)
C19 0.0218(18) 0.030(2) 0.029(2) 0.0047(16) 0.0031(15) -0.0045(15)
C20 0.0183(15) 0.0161(15) 0.0193(15) -0.0004(12) 0.0039(12) 0.0006(12)
C21 0.0124(14) 0.0158(14) 0.0192(16) -0.0024(12) 0.0010(12) -0.0005(11)
C22 0.0213(17) 0.0140(15) 0.0213(16) -0.0019(12) 0.0061(13) -0.0001(12)
C23 0.0206(17) 0.0157(16) 0.0295(19) 0.0004(14) -0.0017(14) -0.0003(13)
C24 0.0161(16) 0.0181(16) 0.032(2) 0.0009(14) 0.0018(14) 0.0001(13)
C25 0.0290(19) 0.0143(15) 0.0230(18) -0.0005(13) 0.0109(14) 0.0009(14)
C26 0.030(2) 0.0209(17) 0.0195(17) -0.0021(14) 0.0034(14) -0.0026(15)
C27 0.0175(16) 0.0182(16) 0.0219(17) 0.0016(13) -0.0008(13) 0.0009(13)
C28 0.041(2) 0.0178(17) 0.031(2) -0.0021(15) 0.0079(18) 0.0072(17)
C29 0.0145(14) 0.0208(16) 0.0177(15) -0.0051(13) 0.0065(12) -0.0014(12)
C30 0.0181(16) 0.0203(16) 0.0174(15) -0.0017(12) 0.0000(12) 0.0049(13)
C31 0.031(2) 0.0184(16) 0.0216(17) -0.0043(14) 0.0044(15) 0.0041(14)
C32 0.064(3) 0.022(2) 0.032(2) 0.0006(17) 0.016(2) 0.009(2)
C33 0.033(2) 0.035(2) 0.0233(19) -0.0080(17) 0.0016(17) -0.0015(18)
C34 0.034(2) 0.039(2) 0.032(2) -0.0128(19) 0.0118(19) 0.0085(19)
C35 0.0132(14) 0.0220(17) 0.0207(16) -0.0031(13) 0.0003(12) -0.0043(12)
C36 0.0183(17) 0.0300(19) 0.0256(18) -0.0005(16) -0.0072(14) 0.0030(15)
C37 0.031(2) 0.0237(18) 0.0229(18) 0.0061(14) 0.0051(15) 0.0123(15)
C38 0.035(2) 0.029(2) 0.0204(18) -0.0008(15) -0.0052(16) -0.0061(17)

loop_
_atom_type_symbol
_atom_type_description
_atom_type_scat_dispersion_real
_atom_type_scat_dispersion_imag
_atom_type_scat_source
C C 0.0033 0.0016 'International Tables Vol C Tables 4.2.6.8 and 6.1.1.4'
H H 0.0000 0.0000 'International Tables Vol C Tables 4.2.6.8 and 6.1.1.4'
N N 0.0061 0.0033 'International Tables Vol C Tables 4.2.6.8 and 6.1.1.4'
O O 0.0106 0.0060 'International Tables Vol C Tables 4.2.6.8 and 6.1.1.4'
S S 0.1246 0.1234 'International Tables Vol C Tables 4.2.6.8 and 6.1.1.4'
Cl Cl 0.1484 0.1585 'International Tables Vol C Tables 4.2.6.8 and 6.1.1.4'

loop_
_geom_angle_atom_site_label_1
_geom_angle_atom_site_label_2
_geom_angle_atom_site_label_3
_geom_angle
O1 S1 N1 111.08(18)
O1 S1 C3 104.79(19)
N1 S1 C3 98.98(17)
C2 N1 S1 121.3(3)
C2 N1 H1N 114(4)
S1 N1 H1N 98(4)
C18 C1 C19 111.4(3)
C18 C1 C2 111.9(3)
C19 C1 C2 114.4(3)
C18 C1 Cl1 106.0(3)
C19 C1 Cl1 107.1(3)
C2 C1 Cl1 105.5(3)
C11 O2 C10 114.7(3)
N1 C2 C1 107.9(3)
N1 C2 C10 113.3(3)
C1 C2 C10 112.3(3)
N1 C2 H2A 107.7
C1 C2 H2A 107.7
C10 C2 H2A 107.7
O7 S2 N2 112.71(17)
O7 S2 C22 104.94(18)
N2 S2 C22 98.49(16)
C21 N2 S2 121.5(2)
C21 N2 H2N 123(4)
S2 N2 H2N 106(4)
C11 O3 C12 119.9(3)
C4 C3 C8 119.7(4)
C4 C3 S1 119.6(3)
C8 C3 S1 120.2(3)
C3 C4 C5 120.0(4)
C3 C4 H4A 120.0
C5 C4 H4A 120.0
C6 C5 C4 121.4(4)
C6 C5 H5A 119.3
C4 C5 H5A 119.3
C16 O6 C17 114.5(3)
C5 C6 C7 118.3(4)
C5 C6 C9 120.9(5)
C7 C6 C9 120.8(5)
C8 C7 C6 120.7(4)
C8 C7 H7A 119.6
C6 C7 H7A 119.6
C7 C8 C3 119.8(4)
C7 C8 H8A 120.1
C3 C8 H8A 120.1
C30 O8 C29 115.6(3)
C6 C9 H9A 109.5
C6 C9 H9B 109.5
H9A C9 H9B 109.5
C6 C9 H9C 109.5
H9A C9 H9C 109.5
H9B C9 H9C 109.5
C30 O9 C31 120.0(3)
O2 C10 C16 113.1(3)
O2 C10 C2 108.5(3)
C16 C10 C2 112.5(3)
O2 C10 H10A 107.5
C16 C10 H10A 107.5
C2 C10 H10A 107.5
O4 C11 O3 129.3(4)
O4 C11 O2 125.4(3)
O3 C11 O2 105.3(3)
O3 C12 C13 108.3(3)
O3 C12 C14 111.3(4)
C13 C12 C14 113.4(5)
O3 C12 C15 101.4(3)
C13 C12 C15 110.9(4)
C14 C12 C15 110.8(4)
C35 O12 C36 115.1(3)
C12 C13 H13A 109.5
C12 C13 H13B 109.5
H13A C13 H13B 109.5
C12 C13 H13C 109.5
H13A C13 H13C 109.5
H13B C13 H13C 109.5
C12 C14 H14A 109.5
C12 C14 H14B 109.5
H14A C14 H14B 109.5
C12 C14 H14C 109.5
H14A C14 H14C 109.5
H14B C14 H14C 109.5
C12 C15 H15A 109.5
C12 C15 H15B 109.5
H15A C15 H15B 109.5
C12 C15 H15C 109.5
H15A C15 H15C 109.5
H15B C15 H15C 109.5
O5 C16 O6 125.8(4)
O5 C16 C10 120.7(3)
O6 C16 C10 113.2(3)
O6 C17 H17A 109.5
O6 C17 H17B 109.5
H17A C17 H17B 109.5
O6 C17 H17C 109.5
H17A C17 H17C 109.5
H17B C17 H17C 109.5
C1 C18 H18A 109.5
C1 C18 H18B 109.5
H18A C18 H18B 109.5
C1 C18 H18C 109.5
H18A C18 H18C 109.5
H18B C18 H18C 109.5
C1 C19 H19A 109.5
C1 C19 H19B 109.5
H19A C19 H19B 109.5
C1 C19 H19C 109.5
H19A C19 H19C 109.5
H19B C19 H19C 109.5
C38 C20 C37 112.7(4)
C38 C20 C21 111.5(3)
C37 C20 C21 113.4(3)
C38 C20 Cl2 106.9(3)
C37 C20 Cl2 107.1(3)
C21 C20 Cl2 104.6(2)
N2 C21 C29 113.9(3)
N2 C21 C20 107.6(3)
C29 C21 C20 112.7(3)
N2 C21 H21A 107.4
C29 C21 H21A 107.4
C20 C21 H21A 107.4
C23 C22 C27 120.3(3)
C23 C22 S2 119.9(3)
C27 C22 S2 119.0(3)
C22 C23 C24 119.9(4)
C22 C23 H23A 120.1
C24 C23 H23A 120.1
C23 C24 C25 120.6(4)
C23 C24 H24A 119.7
C25 C24 H24A 119.7
C24 C25 C26 119.0(4)
C24 C25 C28 120.3(4)
C26 C25 C28 120.7(4)
C27 C26 C25 120.3(4)
C27 C26 H26A 119.9
C25 C26 H26A 119.9
C26 C27 C22 119.9(4)
C26 C27 H27A 120.1
C22 C27 H27A 120.1
C25 C28 H28A 109.5
C25 C28 H28B 109.5
H28A C28 H28B 109.5
C25 C28 H28C 109.5
H28A C28 H28C 109.5
H28B C28 H28C 109.5
O8 C29 C35 111.9(3)
O8 C29 C21 108.4(3)
C35 C29 C21 112.1(3)
O8 C29 H29A 108.1
C35 C29 H29A 108.1
C21 C29 H29A 108.1
O10 C30 O9 129.6(4)
O10 C30 O8 124.2(3)
O9 C30 O8 106.2(3)
O9 C31 C33 108.7(3)
O9 C31 C32 111.6(3)
C33 C31 C32 112.4(4)
O9 C31 C34 101.3(3)
C33 C31 C34 110.8(4)
C32 C31 C34 111.5(4)
C31 C32 H32A 109.5
C31 C32 H32B 109.5
H32A C32 H32B 109.5
C31 C32 H32C 109.5
H32A C32 H32C 109.5
H32B C32 H32C 109.5
C31 C33 H33A 109.5
C31 C33 H33B 109.5
H33A C33 H33B 109.5
C31 C33 H33C 109.5
H33A C33 H33C 109.5
H33B C33 H33C 109.5
C31 C34 H34A 109.5
C31 C34 H34B 109.5
H34A C34 H34B 109.5
C31 C34 H34C 109.5
H34A C34 H34C 109.5
H34B C34 H34C 109.5
O11 C35 O12 125.8(4)
O11 C35 C29 119.7(3)
O12 C35 C29 114.4(3)
O12 C36 H36A 109.5
O12 C36 H36B 109.5
H36A C36 H36B 109.5
O12 C36 H36C 109.5
H36A C36 H36C 109.5
H36B C36 H36C 109.5
C20 C37 H37A 109.5
C20 C37 H37B 109.5
H37A C37 H37B 109.5
C20 C37 H37C 109.5
H37A C37 H37C 109.5
H37B C37 H37C 109.5
C20 C38 H38A 109.5
C20 C38 H38B 109.5
H38A C38 H38B 109.5
C20 C38 H38C 109.5
H38A C38 H38C 109.5
H38B C38 H38C 109.5

loop_
_geom_bond_atom_site_label_1
_geom_bond_atom_site_label_2
_geom_bond_distance
Cl1 C1 1.839(4)
S1 O1 1.485(3)
S1 N1 1.648(3)
S1 C3 1.791(4)
N1 C2 1.460(5)
N1 H1N 0.90(4)
C1 C18 1.523(6)
C1 C19 1.524(6)
C1 C2 1.544(5)
O2 C11 1.358(4)
O2 C10 1.438(4)
C2 C10 1.546(5)
C2 H2A 1.0000
Cl2 C20 1.838(4)
S2 O7 1.475(3)
S2 N2 1.663(3)
S2 C22 1.793(4)
N2 C21 1.452(4)
N2 H2N 0.91(4)
O3 C11 1.331(4)
O3 C12 1.481(5)
C3 C4 1.380(6)
C3 C8 1.391(5)
O4 C11 1.185(5)
C4 C5 1.387(7)
C4 H4A 0.9500
O5 C16 1.202(5)
C5 C6 1.381(7)
C5 H5A 0.9500
O6 C16 1.317(5)
O6 C17 1.466(5)
C6 C7 1.397(7)
C6 C9 1.510(7)
C7 C8 1.390(6)
C7 H7A 0.9500
C8 H8A 0.9500
O8 C30 1.356(4)
O8 C29 1.434(4)
C9 H9A 0.9800
C9 H9B 0.9800
C9 H9C 0.9800
O9 C30 1.314(4)
O9 C31 1.494(5)
C10 C16 1.526(5)
C10 H10A 1.0000
O10 C30 1.205(5)
O11 C35 1.205(5)
C12 C13 1.506(6)
C12 C14 1.508(7)
C12 C15 1.530(6)
O12 C35 1.317(5)
O12 C36 1.448(5)
C13 H13A 0.9800
C13 H13B 0.9800
C13 H13C 0.9800
C14 H14A 0.9800
C14 H14B 0.9800
C14 H14C 0.9800
C15 H15A 0.9800
C15 H15B 0.9800
C15 H15C 0.9800
C17 H17A 0.9800
C17 H17B 0.9800
C17 H17C 0.9800
C18 H18A 0.9800
C18 H18B 0.9800
C18 H18C 0.9800
C19 H19A 0.9800
C19 H19B 0.9800
C19 H19C 0.9800
C20 C38 1.511(5)
C20 C37 1.518(5)
C20 C21 1.562(5)
C21 C29 1.543(5)
C21 H21A 1.0000
C22 C23 1.373(5)
C22 C27 1.393(5)
C23 C24 1.387(6)
C23 H23A 0.9500
C24 C25 1.391(6)
C24 H24A 0.9500
C25 C26 1.396(6)
C25 C28 1.518(5)
C26 C27 1.382(5)
C26 H26A 0.9500
C27 H27A 0.9500
C28 H28A 0.9800
C28 H28B 0.9800
C28 H28C 0.9800
C29 C35 1.535(5)
C29 H29A 1.0000
C31 C33 1.495(6)
C31 C32 1.511(6)
C31 C34 1.526(6)
C32 H32A 0.9800
C32 H32B 0.9800
C32 H32C 0.9800
C33 H33A 0.9800
C33 H33B 0.9800
C33 H33C 0.9800
C34 H34A 0.9800
C34 H34B 0.9800
C34 H34C 0.9800
C36 H36A 0.9800
C36 H36B 0.9800
C36 H36C 0.9800
C37 H37A 0.9800
C37 H37B 0.9800
C37 H37C 0.9800
C38 H38A 0.9800
C38 H38B 0.9800
C38 H38C 0.9800

loop_
_geom_torsion_atom_site_label_1
_geom_torsion_atom_site_label_2
_geom_torsion_atom_site_label_3
_geom_torsion_atom_site_label_4
_geom_torsion
O1 S1 N1 C2 -44.5(3)
C3 S1 N1 C2 65.2(3)
S1 N1 C2 C1 -159.2(3)
S1 N1 C2 C10 75.8(4)
C18 C1 C2 N1 53.6(4)
C19 C1 C2 N1 -74.2(4)
Cl1 C1 C2 N1 168.4(2)
C18 C1 C2 C10 179.2(3)
C19 C1 C2 C10 51.4(4)
Cl1 C1 C2 C10 -66.0(3)
O7 S2 N2 C21 -45.5(3)
C22 S2 N2 C21 64.7(3)
O1 S1 C3 C4 -7.4(4)
N1 S1 C3 C4 -122.1(4)
O1 S1 C3 C8 -179.5(3)
N1 S1 C3 C8 65.8(4)
C8 C3 C4 C5 1.0(7)
S1 C3 C4 C5 -171.1(4)
C3 C4 C5 C6 1.2(7)
C4 C5 C6 C7 -2.7(7)
C4 C5 C6 C9 177.5(5)
C5 C6 C7 C8 2.1(7)
C9 C6 C7 C8 -178.2(5)
C6 C7 C8 C3 0.1(7)
C4 C3 C8 C7 -1.7(6)
S1 C3 C8 C7 170.4(3)
C11 O2 C10 C16 -87.9(4)
C11 O2 C10 C2 146.7(3)
N1 C2 C10 O2 34.7(4)
C1 C2 C10 O2 -87.9(3)
N1 C2 C10 C16 -91.1(4)
C1 C2 C10 C16 146.3(3)
C12 O3 C11 O4 4.5(6)
C12 O3 C11 O2 -177.5(3)
C10 O2 C11 O4 0.0(5)
C10 O2 C11 O3 -178.1(3)
C11 O3 C12 C13 70.7(5)
C11 O3 C12 C14 -54.7(5)
C11 O3 C12 C15 -172.5(3)
C17 O6 C16 O5 4.6(6)
C17 O6 C16 C10 178.3(3)
O2 C10 C16 O5 -168.0(4)
C2 C10 C16 O5 -44.7(5)
O2 C10 C16 O6 18.0(5)
C2 C10 C16 O6 141.3(3)
S2 N2 C21 C29 79.4(4)
S2 N2 C21 C20 -154.9(2)
C38 C20 C21 N2 51.5(4)
C37 C20 C21 N2 -77.0(4)
Cl2 C20 C21 N2 166.7(2)
C38 C20 C21 C29 178.0(3)
C37 C20 C21 C29 49.4(4)
Cl2 C20 C21 C29 -66.8(3)
O7 S2 C22 C23 -5.3(4)
N2 S2 C22 C23 -121.6(3)
O7 S2 C22 C27 -175.2(3)
N2 S2 C22 C27 68.5(3)
C27 C22 C23 C24 1.1(6)
S2 C22 C23 C24 -168.7(3)
C22 C23 C24 C25 0.2(6)
C23 C24 C25 C26 -1.4(6)
C23 C24 C25 C28 177.2(4)
C24 C25 C26 C27 1.4(6)
C28 C25 C26 C27 -177.2(4)
C25 C26 C27 C22 -0.2(6)
C23 C22 C27 C26 -1.1(6)
S2 C22 C27 C26 168.8(3)
C30 O8 C29 C35 -80.8(4)
C30 O8 C29 C21 155.1(3)
N2 C21 C29 O8 35.1(4)
C20 C21 C29 O8 -87.9(3)
N2 C21 C29 C35 -88.9(4)
C20 C21 C29 C35 148.1(3)
C31 O9 C30 O10 8.9(6)
C31 O9 C30 O8 -173.1(3)
C29 O8 C30 O10 -2.2(5)
C29 O8 C30 O9 179.6(3)
C30 O9 C31 C33 67.2(5)
C30 O9 C31 C32 -57.3(5)
C30 O9 C31 C34 -176.1(4)
C36 O12 C35 O11 3.2(6)
C36 O12 C35 C29 178.8(3)
O8 C29 C35 O11 -171.7(3)
C21 C29 C35 O11 -49.7(5)
O8 C29 C35 O12 12.3(4)
C21 C29 C35 O12 134.4(3)
